data_7202546
loop_
_publ_author_name
'Lukasz Dobrzycki'
'Maksymilian Chruszcz'
'Wladek Minor'
'Krzysztof Wo\'zniak'

_publ_section_title
;
 Stacks of DMANH+? scaffolding for ribbon shaped Cl? bridged oxonium
 ions
;
_journal_issue 2
_journal_name_full CrystEngComm
_journal_page_first 152
_journal_paper_doi 10.1039/b614785b
_journal_volume 9
_journal_year 2007
_chemical_formula_sum 'C14 H24 Cl2 N2 O2'
_chemical_formula_weight 323.25
_chemical_name_systematic
;
?
;
_space_group_IT_number 14
_symmetry_cell_setting monoclinic
_symmetry_space_group_name_Hall '-P 2yn'
_symmetry_space_group_name_H-M 'P 1 21/n 1'
_atom_sites_solution_hydrogens geom
_atom_sites_solution_primary direct
_atom_sites_solution_secondary difmap
_audit_creation_method SHELXL-97
_cell_angle_alpha 90.00
_cell_angle_beta 101.6390(10)
_cell_angle_gamma 90.00
_cell_formula_units_Z 4
_cell_length_a 10.0850(10)
_cell_length_b 9.8110(10)
_cell_length_c 17.9150(10)
_cell_measurement_temperature 103(2)
_cell_volume 1736.1(3)
_computing_cell_refinement 'HKL2000 (Otwinowski & Minor, 1997)'
_computing_data_collection 'HKL2000 (Otwinowski & Minor, 1997)'
_computing_data_reduction 'HKL2000 (Otwinowski & Minor, 1997)'
_computing_molecular_graphics Diamond
_computing_publication_material SHELXTL-97
_computing_structure_refinement 'SHELXL-97 (Sheldrick, 1997)'
_computing_structure_solution 'SHELXS-97 (Sheldrick, 1990)'
_diffrn_ambient_temperature 103(2)
_diffrn_measured_fraction_theta_full 1.000
_diffrn_measured_fraction_theta_max 1.000
_diffrn_measurement_device_type 'RIGAKU R-AXIS RAPID'
_diffrn_measurement_method 'omega scan with kappa offset'
_diffrn_radiation_monochromator graphite
_diffrn_radiation_source 'fine-focus sealed tube'
_diffrn_radiation_type MoK\a
_diffrn_radiation_wavelength 0.71073
_diffrn_reflns_av_R_equivalents 0.0000
_diffrn_reflns_av_sigmaI/netI 0.0119
_diffrn_reflns_limit_h_max 18
_diffrn_reflns_limit_h_min 0
_diffrn_reflns_limit_k_max 17
_diffrn_reflns_limit_k_min 0
_diffrn_reflns_limit_l_max 31
_diffrn_reflns_limit_l_min -32
_diffrn_reflns_number 10757
_diffrn_reflns_theta_full 40.00
_diffrn_reflns_theta_max 40.00
_diffrn_reflns_theta_min 2.32
_exptl_absorpt_coefficient_mu 0.377
_exptl_absorpt_correction_type none
_exptl_crystal_colour colourless
_exptl_crystal_density_diffrn 1.237
_exptl_crystal_density_method 'not measured'
_exptl_crystal_description prismatic
_exptl_crystal_F_000 688
_exptl_crystal_size_max 0.62
_exptl_crystal_size_mid 0.25
_exptl_crystal_size_min 0.21
_refine_diff_density_max 0.572
_refine_diff_density_min -0.509
_refine_diff_density_rms 0.049
_refine_ls_extinction_coef 0.0114(11)
_refine_ls_extinction_expression Fc^*^=kFc[1+0.001xFc^2^\l^3^/sin(2\q)]^-1/4^
_refine_ls_extinction_method SHELXL
_refine_ls_goodness_of_fit_ref 1.041
_refine_ls_hydrogen_treatment refall
_refine_ls_matrix_type full
_refine_ls_number_parameters 278
_refine_ls_number_reflns 10757
_refine_ls_number_restraints 0
_refine_ls_restrained_S_all 1.041
_refine_ls_R_factor_all 0.0362
_refine_ls_R_factor_gt 0.0300
_refine_ls_shift/su_max 0.003
_refine_ls_shift/su_mean 0.000
_refine_ls_structure_factor_coef Fsqd
_refine_ls_weighting_details 'calc w=1/[\s^2^(Fo^2^)+(0.0539P)^2^+0.1626P] where P=(Fo^2^+2Fc^2^)/3'
_refine_ls_weighting_scheme calc
_refine_ls_wR_factor_gt 0.0895
_refine_ls_wR_factor_ref 0.0936
_reflns_number_gt 9211
_reflns_number_total 10757
_reflns_threshold_expression >2sigma(I)
_cod_data_source_file b614785b.txt
_cod_data_source_block 1
_cod_depositor_comments
;
The following automatic conversions were performed:
'_symmetry_cell_setting' value 'Monoclinic' changed to 'monoclinic'
according to '/home/saulius/struct/CIF-dictionaries/cif_core.dic'
dictionary named 'cif_core.dic' version 2.4.1 from 2010-06-29.

Automatic conversion script
Id: cif_fix_enum 1527 2010-12-29 10:47:43Z saulius 
;
_cod_original_sg_symbol_H-M P2(1)/n
_cod_database_code 7202546

loop_
_symmetry_equiv_pos_as_xyz
'x, y, z'
'-x+1/2, y+1/2, -z+1/2'
'-x, -y, -z'
'x-1/2, -y-1/2, z-1/2'

loop_
_atom_site_label
_atom_site_type_symbol
_atom_site_fract_x
_atom_site_fract_y
_atom_site_fract_z
_atom_site_U_iso_or_equiv
_atom_site_adp_type
_atom_site_occupancy
_atom_site_symmetry_multiplicity
_atom_site_calc_flag
_atom_site_refinement_flags
_atom_site_disorder_assembly
_atom_site_disorder_group
Cl1 Cl 0.012267(15) 0.900805(14) 0.667957(8) 0.02737(4) Uani 1 1 d . . .
Cl2 Cl 0.476878(13) 0.908649(14) 0.845936(8) 0.02531(3) Uani 1 1 d . . .
O1 O 0.13855(6) 0.64942(5) 0.74293(3) 0.02964(9) Uani 1 1 d . . .
O2 O 0.38228(6) 0.65830(5) 0.75294(3) 0.03421(10) Uani 1 1 d . . .
H1OA H 0.1030(14) 0.5836(14) 0.7179(8) 0.058(4) Uiso 1 1 d . . .
H1OB H 0.1005(13) 0.7166(15) 0.7226(8) 0.056(4) Uiso 1 1 d . . .
H2OA H 0.4127(15) 0.7209(17) 0.7787(8) 0.066(4) Uiso 1 1 d . . .
H2OB H 0.4169(14) 0.5908(14) 0.7756(8) 0.058(4) Uiso 1 1 d . . .
H3O H 0.2587(18) 0.650(2) 0.7461(9) 0.098(7) Uiso 1 1 d . . .
N1 N 0.83470(4) 0.84192(4) 0.88232(2) 0.02007(7) Uani 1 1 d . . .
N2 N 0.72557(4) 0.75195(4) 0.99264(2) 0.01831(6) Uani 1 1 d . . .
C1 C 0.96605(5) 0.79633(5) 0.92471(3) 0.01899(7) Uani 1 1 d . . .
C2 C 1.08152(5) 0.81874(6) 0.89676(3) 0.02378(9) Uani 1 1 d . . .
C3 C 1.20919(5) 0.77519(6) 0.93742(3) 0.02604(9) Uani 1 1 d . . .
C4 C 1.21936(5) 0.70864(6) 1.00547(3) 0.02360(9) Uani 1 1 d . . .
C5 C 1.11363(6) 0.61167(6) 1.10605(3) 0.02404(9) Uani 1 1 d . . .
C6 C 1.00137(6) 0.58433(7) 1.13573(3) 0.02701(10) Uani 1 1 d . . .
C7 C 0.87266(6) 0.62931(6) 1.09747(3) 0.02396(9) Uani 1 1 d . . .
C8 C 0.85915(5) 0.69955(5) 1.03009(3) 0.01850(7) Uani 1 1 d . . .
C9 C 0.97229(5) 0.72676(5) 0.99559(3) 0.01767(7) Uani 1 1 d . . .
C10 C 1.10211(5) 0.68169(5) 1.03578(3) 0.01979(7) Uani 1 1 d . . .
C11 C 0.79205(6) 0.76543(8) 0.81018(3) 0.02979(11) Uani 1 1 d . . .
C12 C 0.83103(7) 0.99054(7) 0.86906(5) 0.03504(14) Uani 1 1 d . . .
C13 C 0.67617(6) 0.86034(6) 1.03850(3) 0.02711(10) Uani 1 1 d . . .
C14 C 0.62301(6) 0.64201(6) 0.97236(3) 0.02548(9) Uani 1 1 d . . .
H2N H 0.7479(13) 0.8027(13) 0.9407(8) 0.057(3) Uiso 1 1 d . . .
H2 H 1.0732(12) 0.8668(12) 0.8460(7) 0.044(3) Uiso 1 1 d . . .
H3 H 1.2906(11) 0.7901(11) 0.9164(6) 0.041(3) Uiso 1 1 d . . .
H4 H 1.3049(10) 0.6762(10) 1.0336(6) 0.032(2) Uiso 1 1 d . . .
H5 H 1.2017(11) 0.5829(10) 1.1306(6) 0.033(2) Uiso 1 1 d . . .
H6 H 1.0103(10) 0.5369(11) 1.1830(6) 0.038(3) Uiso 1 1 d . . .
H7 H 0.7912(11) 0.6135(10) 1.1185(6) 0.034(2) Uiso 1 1 d . . .
H11A H 0.7932(11) 0.6657(11) 0.8218(6) 0.040(3) Uiso 1 1 d . . .
H11B H 0.8540(12) 0.7827(12) 0.7758(7) 0.049(3) Uiso 1 1 d . . .
H11C H 0.6990(11) 0.7934(11) 0.7877(6) 0.036(2) Uiso 1 1 d . . .
H12A H 0.8647(12) 1.0421(13) 0.9184(7) 0.049(3) Uiso 1 1 d . . .
H12B H 0.8890(12) 1.0163(12) 0.8339(7) 0.049(3) Uiso 1 1 d . . .
H12C H 0.7378(10) 1.0139(11) 0.8472(6) 0.035(2) Uiso 1 1 d . . .
H13A H 0.6563(11) 0.8207(12) 1.0849(7) 0.043(3) Uiso 1 1 d . . .
H13B H 0.7453(11) 0.9268(10) 1.0520(6) 0.036(3) Uiso 1 1 d . . .
H13C H 0.5949(11) 0.8991(11) 1.0078(7) 0.036(3) Uiso 1 1 d . . .
H14A H 0.6062(12) 0.5973(11) 1.0180(7) 0.041(3) Uiso 1 1 d . . .
H14B H 0.6576(11) 0.5771(11) 0.9395(6) 0.035(3) Uiso 1 1 d . . .
H14C H 0.5449(10) 0.6818(10) 0.9420(6) 0.030(2) Uiso 1 1 d . . .

loop_
_atom_site_aniso_label
_atom_site_aniso_U_11
_atom_site_aniso_U_22
_atom_site_aniso_U_33
_atom_site_aniso_U_23
_atom_site_aniso_U_13
_atom_site_aniso_U_12
Cl1 0.02754(6) 0.02397(6) 0.02834(6) 0.00175(4) 0.00026(4) 0.00015(4)
Cl2 0.02392(6) 0.02386(6) 0.02882(6) 0.00321(4) 0.00690(4) 0.00139(4)
O1 0.0398(2) 0.02202(18) 0.02529(17) -0.00097(14) 0.00232(16) 0.00038(16)
O2 0.0396(3) 0.0254(2) 0.0346(2) 0.00321(17) 0.00005(19) -0.00048(17)
N1 0.02081(16) 0.01985(16) 0.02019(15) 0.00259(12) 0.00566(12) 0.00125(12)
N2 0.01880(14) 0.01845(15) 0.01874(14) -0.00169(11) 0.00630(12) -0.00057(11)
C1 0.01947(16) 0.01890(17) 0.01967(16) 0.00107(13) 0.00654(13) 0.00021(13)
C2 0.02232(19) 0.0260(2) 0.0252(2) 0.00399(17) 0.01013(16) 0.00043(16)
C3 0.02062(19) 0.0281(2) 0.0318(2) 0.00341(19) 0.01082(17) 0.00036(16)
C4 0.01928(18) 0.0237(2) 0.0283(2) 0.00050(16) 0.00601(16) 0.00083(15)
C5 0.0242(2) 0.0268(2) 0.02057(18) 0.00192(16) 0.00336(15) 0.00316(17)
C6 0.0286(2) 0.0329(3) 0.02000(19) 0.00567(17) 0.00603(17) 0.00343(19)
C7 0.0252(2) 0.0287(2) 0.01940(17) 0.00356(16) 0.00797(15) 0.00095(17)
C8 0.01934(16) 0.01963(17) 0.01734(15) -0.00058(13) 0.00560(13) -0.00023(13)
C9 0.01880(16) 0.01722(16) 0.01769(15) -0.00105(12) 0.00538(12) -0.00048(13)
C10 0.01970(17) 0.01949(17) 0.02042(17) -0.00104(14) 0.00457(13) 0.00036(14)
C11 0.0276(2) 0.0419(3) 0.01959(19) -0.00287(19) 0.00406(17) 0.0041(2)
C12 0.0275(2) 0.0226(2) 0.0558(4) 0.0122(2) 0.0104(3) 0.00262(19)
C13 0.0311(2) 0.0260(2) 0.0257(2) -0.00565(18) 0.00935(18) 0.00542(19)
C14 0.0235(2) 0.0231(2) 0.0286(2) 0.00061(17) 0.00241(17) -0.00545(16)

loop_
_atom_type_symbol
_atom_type_description
_atom_type_scat_dispersion_real
_atom_type_scat_dispersion_imag
_atom_type_scat_source
C C 0.0033 0.0000 'International Tables Vol C Tables 4.2.6.8 and 6.1.1.4'
H H 0.0000 0.0000 'International Tables Vol C Tables 4.2.6.8 and 6.1.1.4'
N N 0.0061 0.0000 'International Tables Vol C Tables 4.2.6.8 and 6.1.1.4'
O O 0.0106 0.0000 'International Tables Vol C Tables 4.2.6.8 and 6.1.1.4'
Cl Cl 0.1484 0.0000 'International Tables Vol C Tables 4.2.6.8 and 6.1.1.4'

loop_
_geom_angle_atom_site_label_1
_geom_angle_atom_site_label_2
_geom_angle_atom_site_label_3
_geom_angle
_geom_angle_site_symmetry_1
_geom_angle_site_symmetry_3
_geom_angle_publ_flag
H1OA O1 H1OB 106.2(13) . . ?
H1OA O1 H3O 110.7(13) . . ?
H1OB O1 H3O 113.4(13) . . ?
H2OA O2 H2OB 105.2(14) . . ?
H2OA O2 H3O 112.0(13) . . ?
H2OB O2 H3O 108.7(14) . . ?
C1 N1 C12 112.18(4) . . ?
C1 N1 C11 111.86(4) . . ?
C12 N1 C11 111.49(5) . . ?
C8 N2 C14 112.67(4) . . ?
C8 N2 C13 112.04(4) . . ?
C14 N2 C13 111.03(4) . . ?
C8 N2 H2N 102.5(7) . . ?
C14 N2 H2N 111.5(7) . . ?
C13 N2 H2N 106.7(7) . . ?
C2 C1 C9 120.68(4) . . ?
C2 C1 N1 120.57(4) . . ?
C9 C1 N1 118.74(4) . . ?
C1 C2 C3 121.00(5) . . ?
C1 C2 H2 118.6(7) . . ?
C3 C2 H2 120.4(7) . . ?
C4 C3 C2 120.05(5) . . ?
C4 C3 H3 119.7(7) . . ?
C2 C3 H3 120.2(7) . . ?
C3 C4 C10 120.69(5) . . ?
C3 C4 H4 121.5(6) . . ?
C10 C4 H4 117.8(6) . . ?
C6 C5 C10 120.85(5) . . ?
C6 C5 H5 122.0(6) . . ?
C10 C5 H5 117.1(6) . . ?
C5 C6 C7 120.09(5) . . ?
C5 C6 H6 120.1(6) . . ?
C7 C6 H6 119.8(6) . . ?
C8 C7 C6 120.17(5) . . ?
C8 C7 H7 118.3(6) . . ?
C6 C7 H7 121.5(6) . . ?
C7 C8 C9 121.89(4) . . ?
C7 C8 N2 119.71(4) . . ?
C9 C8 N2 118.38(4) . . ?
C8 C9 C10 117.02(4) . . ?
C8 C9 C1 125.23(4) . . ?
C10 C9 C1 117.75(4) . . ?
C5 C10 C4 120.24(5) . . ?
C5 C10 C9 119.94(4) . . ?
C4 C10 C9 119.82(4) . . ?
N1 C11 H11A 108.9(6) . . ?
N1 C11 H11B 110.6(7) . . ?
H11A C11 H11B 108.6(9) . . ?
N1 C11 H11C 107.6(6) . . ?
H11A C11 H11C 109.2(9) . . ?
H11B C11 H11C 111.9(10) . . ?
N1 C12 H12A 111.1(7) . . ?
N1 C12 H12B 111.2(7) . . ?
H12A C12 H12B 107.1(10) . . ?
N1 C12 H12C 106.8(6) . . ?
H12A C12 H12C 111.1(9) . . ?
H12B C12 H12C 109.7(9) . . ?
N2 C13 H13A 109.5(7) . . ?
N2 C13 H13B 108.7(6) . . ?
H13A C13 H13B 108.8(10) . . ?
N2 C13 H13C 107.8(7) . . ?
H13A C13 H13C 110.2(9) . . ?
H13B C13 H13C 111.7(9) . . ?
N2 C14 H14A 110.6(7) . . ?
N2 C14 H14B 107.7(6) . . ?
H14A C14 H14B 110.8(9) . . ?
N2 C14 H14C 107.4(6) . . ?
H14A C14 H14C 113.8(9) . . ?
H14B C14 H14C 106.2(9) . . ?

loop_
_geom_bond_atom_site_label_1
_geom_bond_atom_site_label_2
_geom_bond_distance
_geom_bond_site_symmetry_2
_geom_bond_publ_flag
O1 H1OA 0.826(14) . ?
O1 H1OB 0.811(15) . ?
O1 H3O 1.202(18) . ?
O2 H2OA 0.792(16) . ?
O2 H2OB 0.818(14) . ?
O2 H3O 1.230(18) . ?
N1 C1 1.4579(7) . ?
N1 C12 1.4766(8) . ?
N1 C11 1.4813(7) . ?
N2 C8 1.4713(6) . ?
N2 C14 1.4878(7) . ?
N2 C13 1.4897(7) . ?
N2 H2N 1.117(13) . ?
C1 C2 1.3749(7) . ?
C1 C9 1.4318(6) . ?
C2 C3 1.4116(8) . ?
C2 H2 1.013(12) . ?
C3 C4 1.3683(8) . ?
C3 H3 0.981(11) . ?
C4 C10 1.4220(7) . ?
C4 H4 0.961(10) . ?
C5 C6 1.3708(8) . ?
C5 C10 1.4182(7) . ?
C5 H5 0.951(11) . ?
C6 C7 1.4109(8) . ?
C6 H6 0.955(11) . ?
C7 C8 1.3727(7) . ?
C7 H7 0.984(11) . ?
C8 C9 1.4281(6) . ?
C9 C10 1.4310(7) . ?
C11 H11A 1.000(11) . ?
C11 H11B 0.977(12) . ?
C11 H11C 0.983(11) . ?
C12 H12A 1.015(13) . ?
C12 H12B 0.976(12) . ?
C12 H12C 0.970(10) . ?
C13 H13A 0.974(12) . ?
C13 H13B 0.949(11) . ?
C13 H13C 0.968(11) . ?
C14 H14A 0.971(12) . ?
C14 H14B 0.979(11) . ?
C14 H14C 0.947(10) . ?

loop_
_geom_hbond_atom_site_label_D
_geom_hbond_atom_site_label_H
_geom_hbond_atom_site_label_A
_geom_hbond_distance_DH
_geom_hbond_distance_HA
_geom_hbond_distance_DA
_geom_hbond_angle_DHA
_geom_hbond_site_symmetry_A
O1 H1OA Cl2 0.826(14) 2.129(14) 2.9533(5) 176.6(13) 2_546
O1 H1OB Cl1 0.811(15) 2.160(15) 2.9697(5) 176.2(13) .
O2 H2OA Cl2 0.792(16) 2.224(16) 3.0129(6) 173.6(15) .
O2 H2OB Cl1 0.818(14) 2.171(14) 2.9855(6) 173.8(14) 2_546
O1 H3O O2 1.202(18) 1.230(18) 2.4297(9) 175.5(18) .
N2 H2N N1 1.117(13) 1.542(13) 2.6027(6) 155.9(11) .

loop_
_geom_torsion_atom_site_label_1
_geom_torsion_atom_site_label_2
_geom_torsion_atom_site_label_3
_geom_torsion_atom_site_label_4
_geom_torsion
_geom_torsion_site_symmetry_1
_geom_torsion_site_symmetry_2
_geom_torsion_site_symmetry_3
_geom_torsion_site_symmetry_4
_geom_torsion_publ_flag
C12 N1 C1 C2 -58.82(7) . . . . ?
C11 N1 C1 C2 67.33(6) . . . . ?
C12 N1 C1 C9 121.75(5) . . . . ?
C11 N1 C1 C9 -112.11(5) . . . . ?
C9 C1 C2 C3 -0.67(8) . . . . ?
N1 C1 C2 C3 179.90(5) . . . . ?
C1 C2 C3 C4 0.50(9) . . . . ?
C2 C3 C4 C10 0.45(9) . . . . ?
C10 C5 C6 C7 -1.83(9) . . . . ?
C5 C6 C7 C8 0.57(9) . . . . ?
C6 C7 C8 C9 1.48(8) . . . . ?
C6 C7 C8 N2 -176.94(5) . . . . ?
C14 N2 C8 C7 -60.09(6) . . . . ?
C13 N2 C8 C7 65.97(6) . . . . ?
C14 N2 C8 C9 121.43(5) . . . . ?
C13 N2 C8 C9 -112.50(5) . . . . ?
C7 C8 C9 C10 -2.16(7) . . . . ?
N2 C8 C9 C10 176.28(4) . . . . ?
C7 C8 C9 C1 178.46(5) . . . . ?
N2 C8 C9 C1 -3.10(7) . . . . ?
C2 C1 C9 C8 179.28(5) . . . . ?
N1 C1 C9 C8 -1.28(7) . . . . ?
C2 C1 C9 C10 -0.09(7) . . . . ?
N1 C1 C9 C10 179.35(4) . . . . ?
C6 C5 C10 C4 -179.63(5) . . . . ?
C6 C5 C10 C9 1.06(8) . . . . ?
C3 C4 C10 C5 179.49(5) . . . . ?
C3 C4 C10 C9 -1.20(8) . . . . ?
C8 C9 C10 C5 0.89(7) . . . . ?
C1 C9 C10 C5 -179.68(5) . . . . ?
C8 C9 C10 C4 -178.42(5) . . . . ?
C1 C9 C10 C4 1.01(7) . . . . ?
